data_1507863
loop_
_publ_author_name
'Zhu, Yan-ping'
'Liu, Mei-cai'
'Jia, Feng-cheng'
'Yuan, Jing-jing'
'Gao, Qing-he'
'Lian, Mi'
'Wu, An-xin'

_publ_section_title
;
 Metal-free sp3 C-H bond dual-(het)arylation: I2-promoted domino process
 to construct 2,2-bisindolyl-1-arylethanones.
;
_journal_issue 13
_journal_name_full 'Organic letters'
_journal_page_first 3392
_journal_page_last 3395
_journal_paper_doi 10.1021/ol301366p
_journal_volume 14
_journal_year 2012
_chemical_formula_sum 'C24 H17 Cl N2 O'
_chemical_formula_weight 384.85
_chemical_name_systematic
; 
 ? 
;
_space_group_IT_number 14
_symmetry_cell_setting monoclinic
_symmetry_space_group_name_Hall '-P 2yn'
_symmetry_space_group_name_H-M 'P 1 21/n 1'
_atom_sites_solution_hydrogens geom
_atom_sites_solution_primary direct
_atom_sites_solution_secondary difmap
_audit_creation_method SHELXL-97
_cell_angle_alpha 90.00
_cell_angle_beta 103.442(2)
_cell_angle_gamma 90.00
_cell_formula_units_Z 4
_cell_length_a 10.7869(10)
_cell_length_b 12.4394(11)
_cell_length_c 14.7593(14)
_cell_measurement_reflns_used 3337
_cell_measurement_temperature 298(2)
_cell_measurement_theta_max 24.47
_cell_measurement_theta_min 2.54
_cell_volume 1926.2(3)
_computing_cell_refinement 'Bruker SMART'
_computing_data_collection 'Bruker SMART'
_computing_data_reduction 'Bruker SAINT'
_computing_molecular_graphics 'Bruker SHELXTL'
_computing_publication_material 'Bruker SHELXTL'
_computing_structure_refinement 'SHELXL-97 (Sheldrick, 1997)'
_computing_structure_solution 'SHELXS-97 (Sheldrick, 1990)'
_diffrn_ambient_temperature 298(2)
_diffrn_measured_fraction_theta_full 0.996
_diffrn_measured_fraction_theta_max 0.996
_diffrn_measurement_device_type 'CCD area detector'
_diffrn_measurement_method 'phi and omega scans'
_diffrn_radiation_monochromator graphite
_diffrn_radiation_source 'fine-focus sealed tube'
_diffrn_radiation_type MoK\a
_diffrn_radiation_wavelength 0.71073
_diffrn_reflns_av_R_equivalents 0.0630
_diffrn_reflns_av_sigmaI/netI 0.0451
_diffrn_reflns_limit_h_max 13
_diffrn_reflns_limit_h_min -13
_diffrn_reflns_limit_k_max 13
_diffrn_reflns_limit_k_min -15
_diffrn_reflns_limit_l_max 17
_diffrn_reflns_limit_l_min -12
_diffrn_reflns_number 10400
_diffrn_reflns_theta_full 25.50
_diffrn_reflns_theta_max 25.50
_diffrn_reflns_theta_min 2.17
_exptl_absorpt_coefficient_mu 0.215
_exptl_absorpt_correction_T_max 0.9788
_exptl_absorpt_correction_T_min 0.9582
_exptl_absorpt_correction_type none
_exptl_crystal_colour yellow
_exptl_crystal_density_diffrn 1.327
_exptl_crystal_density_method 'not measured'
_exptl_crystal_description block
_exptl_crystal_F_000 800
_exptl_crystal_size_max 0.20
_exptl_crystal_size_mid 0.10
_exptl_crystal_size_min 0.10
_refine_diff_density_max 0.200
_refine_diff_density_min -0.189
_refine_diff_density_rms 0.038
_refine_ls_extinction_method none
_refine_ls_goodness_of_fit_ref 1.109
_refine_ls_hydrogen_treatment constr
_refine_ls_matrix_type full
_refine_ls_number_parameters 293
_refine_ls_number_reflns 3560
_refine_ls_number_restraints 1
_refine_ls_restrained_S_all 1.109
_refine_ls_R_factor_all 0.0750
_refine_ls_R_factor_gt 0.0591
_refine_ls_shift/su_max 0.000
_refine_ls_shift/su_mean 0.000
_refine_ls_structure_factor_coef Fsqd
_refine_ls_weighting_details 'calc w=1/[\s^2^(Fo^2^)+(0.0663P)^2^+0.3183P] where P=(Fo^2^+2Fc^2^)/3'
_refine_ls_weighting_scheme calc
_refine_ls_wR_factor_gt 0.1433
_refine_ls_wR_factor_ref 0.1514
_reflns_number_gt 2835
_reflns_number_total 3560
_reflns_threshold_expression >2sigma(I)
_cod_data_source_file ol301366p_si_003.cif
_cod_data_source_block t
_cod_depositor_comments
;
The following automatic conversions were performed:

'_symmetry_cell_setting' value 'Monoclinic' changed to 'monoclinic'
according to /home/saulius/struct/CIF-dictionaries/cif_core.dic
dictionary named 'cif_core.dic' version 2.4.1 from 2010-06-29.

Automatic conversion script
Id: cif_fix_values 1891 2012-01-12 08:04:46Z andrius 

 Adding full bibliography for 1507862--1507863.cif.
;
_cod_original_sg_symbol_H-M P2(1)/n
_cod_database_code 1507863

loop_
_symmetry_equiv_pos_as_xyz
'x, y, z'
'-x+1/2, y+1/2, -z+1/2'
'-x, -y, -z'
'x-1/2, -y-1/2, z-1/2'

loop_
_atom_site_label
_atom_site_type_symbol
_atom_site_fract_x
_atom_site_fract_y
_atom_site_fract_z
_atom_site_U_iso_or_equiv
_atom_site_adp_type
_atom_site_occupancy
_atom_site_symmetry_multiplicity
_atom_site_calc_flag
_atom_site_refinement_flags
_atom_site_disorder_assembly
_atom_site_disorder_group
C1 C 1.3571(5) 0.5854(5) 0.2163(7) 0.053(2) Uani 0.51 1 d PG A 1
C2 C 1.3370(6) 0.4976(7) 0.2694(7) 0.061(2) Uani 0.51 1 d PG A 1
H2 H 1.4061 0.4597 0.3042 0.073 Uiso 0.51 1 calc PR A 1
C3 C 1.2136(7) 0.4666(9) 0.2704(8) 0.0442(17) Uani 0.51 1 d PG A 1
H3 H 1.2001 0.4078 0.3059 0.053 Uiso 0.51 1 calc PR A 1
C4 C 1.1102(5) 0.5233(12) 0.2184(10) 0.045(4) Uani 0.51 1 d PGD A 1
C5 C 1.1303(5) 0.6111(10) 0.1653(9) 0.054(3) Uani 0.51 1 d PG A 1
H5 H 1.0612 0.6491 0.1305 0.065 Uiso 0.51 1 calc PR A 1
C6 C 1.2538(7) 0.6422(6) 0.1643(7) 0.057(2) Uani 0.51 1 d PG A 1
H6 H 1.2673 0.7009 0.1288 0.069 Uiso 0.51 1 calc PR A 1
Cl1 Cl 1.5104(4) 0.6219(4) 0.2173(4) 0.1145(15) Uani 0.51 1 d P A 1
C1' C 1.3725(5) 0.5421(7) 0.2339(8) 0.067(3) Uani 0.49 1 d PG A 2
C2' C 1.3260(8) 0.4610(7) 0.2818(8) 0.079(3) Uani 0.49 1 d PG A 2
H2' H 1.3823 0.4166 0.3224 0.095 Uiso 0.49 1 calc PR A 2
C3' C 1.1953(9) 0.4465(11) 0.2690(10) 0.085(4) Uani 0.49 1 d PG A 2
H3' H 1.1642 0.3923 0.3011 0.102 Uiso 0.49 1 calc PR A 2
C4' C 1.1112(5) 0.5130(13) 0.2084(11) 0.043(3) Uani 0.49 1 d PGD A 2
C5' C 1.1577(6) 0.5940(11) 0.1605(9) 0.050(2) Uani 0.49 1 d PG A 2
H5' H 1.1013 0.6385 0.1199 0.060 Uiso 0.49 1 calc PR A 2
C6' C 1.2883(7) 0.6086(7) 0.1733(8) 0.069(3) Uani 0.49 1 d PG A 2
H6' H 1.3195 0.6628 0.1413 0.083 Uiso 0.49 1 calc PR A 2
Cl1' Cl 1.5301(5) 0.5656(4) 0.2377(5) 0.144(2) Uani 0.49 1 d P A 2
C7 C 0.9761(2) 0.48842(15) 0.20832(15) 0.0450(5) Uani 1 1 d D . .
C8 C 0.87643(19) 0.51500(16) 0.12000(14) 0.0429(5) Uani 1 1 d . A .
H8 H 0.9217 0.5248 0.0702 0.051 Uiso 1 1 calc R . .
C9 C 0.81310(19) 0.62080(16) 0.13171(14) 0.0424(5) Uani 1 1 d . . .
C10 C 0.8058(2) 0.67299(18) 0.21129(15) 0.0520(6) Uani 1 1 d . A .
H10 H 0.8380 0.6471 0.2713 0.062 Uiso 1 1 calc R . .
C11 C 0.75151(18) 0.68898(15) 0.05581(14) 0.0408(5) Uani 1 1 d . A .
C12 C 0.7103(2) 0.78122(16) 0.09574(16) 0.0471(5) Uani 1 1 d . . .
C13 C 0.6481(2) 0.86470(18) 0.04173(18) 0.0578(6) Uani 1 1 d . A .
H13 H 0.6200 0.9247 0.0688 0.069 Uiso 1 1 calc R . .
C14 C 0.6292(2) 0.85576(19) -0.05291(19) 0.0631(7) Uani 1 1 d . . .
H14 H 0.5893 0.9115 -0.0906 0.076 Uiso 1 1 calc R A .
C15 C 0.6685(2) 0.76507(19) -0.09421(17) 0.0585(6) Uani 1 1 d . A .
H15 H 0.6539 0.7612 -0.1588 0.070 Uiso 1 1 calc R . .
C16 C 0.7283(2) 0.68138(18) -0.04089(15) 0.0494(5) Uani 1 1 d . . .
H16 H 0.7530 0.6205 -0.0688 0.059 Uiso 1 1 calc R A .
C17 C 0.7865(2) 0.42201(16) 0.09228(15) 0.0449(5) Uani 1 1 d . . .
C18 C 0.6588(2) 0.41868(18) 0.08029(18) 0.0582(6) Uani 1 1 d . A .
H18 H 0.6083 0.4761 0.0901 0.070 Uiso 1 1 calc R . .
C19 C 0.8254(2) 0.31733(17) 0.06953(15) 0.0476(5) Uani 1 1 d . A .
C20 C 0.7146(2) 0.25420(18) 0.04401(16) 0.0535(6) Uani 1 1 d . . .
C21 C 0.7180(3) 0.1483(2) 0.01603(19) 0.0682(7) Uani 1 1 d . A .
H21 H 0.6442 0.1071 -0.0001 0.082 Uiso 1 1 calc R . .
C22 C 0.8344(3) 0.1066(2) 0.0131(2) 0.0774(9) Uani 1 1 d . . .
H22 H 0.8394 0.0355 -0.0052 0.093 Uiso 1 1 calc R A .
C23 C 0.9456(3) 0.1677(2) 0.03675(19) 0.0729(8) Uani 1 1 d . A .
H23 H 1.0229 0.1372 0.0329 0.088 Uiso 1 1 calc R . .
C24 C 0.9427(2) 0.27225(19) 0.06554(17) 0.0581(6) Uani 1 1 d . . .
H24 H 1.0173 0.3124 0.0821 0.070 Uiso 1 1 calc R A .
N1 N 0.74430(19) 0.76891(15) 0.19031(13) 0.0575(5) Uani 1 1 d . A .
H1 H 0.7293 0.8144 0.2303 0.069 Uiso 1 1 calc R . .
N2 N 0.61467(19) 0.31815(16) 0.05150(16) 0.0659(6) Uani 1 1 d . A .
H2A H 0.5362 0.2984 0.0399 0.079 Uiso 1 1 calc R . .
O1 O 0.94693(16) 0.44180(14) 0.27239(12) 0.0678(5) Uani 1 1 d . A .

loop_
_atom_site_aniso_label
_atom_site_aniso_U_11
_atom_site_aniso_U_22
_atom_site_aniso_U_33
_atom_site_aniso_U_23
_atom_site_aniso_U_13
_atom_site_aniso_U_12
C1 0.037(3) 0.071(6) 0.047(5) -0.011(4) 0.004(3) -0.007(4)
C2 0.045(4) 0.067(6) 0.062(5) 0.005(4) -0.003(3) -0.011(3)
C3 0.033(3) 0.053(3) 0.041(4) -0.003(3) -0.005(3) -0.005(3)
C4 0.056(7) 0.046(6) 0.033(5) -0.013(4) 0.008(4) -0.010(4)
C5 0.047(3) 0.062(5) 0.059(5) -0.010(4) 0.021(4) -0.011(4)
C6 0.058(4) 0.062(5) 0.054(4) -0.011(3) 0.018(3) -0.022(4)
Cl1 0.062(2) 0.187(4) 0.105(3) -0.057(2) 0.0384(19) -0.057(2)
C1' 0.063(5) 0.085(8) 0.053(6) -0.012(6) 0.012(4) 0.001(4)
C2' 0.077(6) 0.095(8) 0.062(5) -0.003(5) 0.007(4) 0.009(5)
C3' 0.074(7) 0.091(8) 0.086(8) -0.008(6) 0.013(6) -0.008(5)
C4' 0.044(6) 0.046(5) 0.037(5) -0.010(5) 0.004(4) 0.000(4)
C5' 0.052(4) 0.062(5) 0.042(4) -0.003(3) 0.022(3) -0.005(4)
C6' 0.063(6) 0.083(7) 0.067(6) -0.005(5) 0.025(5) -0.009(5)
Cl1' 0.0577(14) 0.269(7) 0.109(3) -0.063(4) 0.0248(15) -0.019(3)
C7 0.0567(13) 0.0366(11) 0.0417(12) 0.0000(9) 0.0117(10) -0.0050(10)
C8 0.0424(11) 0.0453(12) 0.0406(12) -0.0005(9) 0.0086(9) -0.0003(9)
C9 0.0425(11) 0.0435(11) 0.0412(12) -0.0033(9) 0.0094(9) -0.0035(9)
C10 0.0603(14) 0.0547(14) 0.0391(12) -0.0026(10) 0.0078(10) 0.0038(11)
C11 0.0398(11) 0.0384(11) 0.0448(12) -0.0038(9) 0.0111(9) -0.0072(9)
C12 0.0505(13) 0.0399(12) 0.0518(14) -0.0049(10) 0.0134(10) -0.0045(10)
C13 0.0666(16) 0.0422(13) 0.0655(17) -0.0010(11) 0.0172(13) 0.0000(11)
C14 0.0690(16) 0.0520(14) 0.0681(17) 0.0131(12) 0.0157(13) 0.0023(12)
C15 0.0671(16) 0.0629(15) 0.0447(14) 0.0073(11) 0.0110(11) -0.0020(12)
C16 0.0504(13) 0.0510(13) 0.0487(13) -0.0069(10) 0.0155(10) -0.0044(10)
C17 0.0446(12) 0.0444(12) 0.0437(12) -0.0051(9) 0.0063(9) -0.0026(9)
C18 0.0512(14) 0.0498(14) 0.0727(17) -0.0094(12) 0.0124(12) -0.0002(11)
C19 0.0519(13) 0.0465(12) 0.0414(12) -0.0029(9) 0.0046(10) 0.0004(10)
C20 0.0579(14) 0.0477(13) 0.0510(14) -0.0029(10) 0.0046(11) -0.0069(11)
C21 0.0751(19) 0.0506(15) 0.0718(18) -0.0095(12) 0.0026(14) -0.0114(13)
C22 0.104(2) 0.0454(14) 0.078(2) -0.0150(13) 0.0099(17) 0.0065(15)
C23 0.0799(19) 0.0610(16) 0.0755(19) -0.0112(14) 0.0131(15) 0.0201(14)
C24 0.0548(14) 0.0573(15) 0.0593(15) -0.0069(11) 0.0070(11) 0.0039(11)
N1 0.0740(14) 0.0513(11) 0.0475(12) -0.0134(9) 0.0146(10) 0.0067(10)
N2 0.0462(11) 0.0594(13) 0.0889(16) -0.0113(11) 0.0090(10) -0.0104(10)
O1 0.0703(11) 0.0814(12) 0.0498(10) 0.0150(9) 0.0103(8) -0.0221(9)

loop_
_atom_type_symbol
_atom_type_description
_atom_type_scat_dispersion_real
_atom_type_scat_dispersion_imag
_atom_type_scat_source
C C 0.0033 0.0016 'International Tables Vol C Tables 4.2.6.8 and 6.1.1.4'
H H 0.0000 0.0000 'International Tables Vol C Tables 4.2.6.8 and 6.1.1.4'
N N 0.0061 0.0033 'International Tables Vol C Tables 4.2.6.8 and 6.1.1.4'
O O 0.0106 0.0060 'International Tables Vol C Tables 4.2.6.8 and 6.1.1.4'
Cl Cl 0.1484 0.1585 'International Tables Vol C Tables 4.2.6.8 and 6.1.1.4'

loop_
_geom_angle_atom_site_label_1
_geom_angle_atom_site_label_2
_geom_angle_atom_site_label_3
_geom_angle
C2 C1 C6 120.0
C2 C1 Cl1 118.7(5)
C6 C1 Cl1 121.3(5)
C3 C2 C1 120.0
C3 C2 H2 120.0
C1 C2 H2 120.0
C2 C3 C4 120.0
C2 C3 H3 120.0
C4 C3 H3 120.0
C5 C4 C3 120.0
C5 C4 C7 116.7(6)
C3 C4 C7 123.0(6)
C4 C5 C6 120.0
C4 C5 H5 120.0
C6 C5 H5 120.0
C5 C6 C1 120.0
C5 C6 H6 120.0
C1 C6 H6 120.0
C2' C1' C6' 120.0
C2' C1' Cl1' 125.5(6)
C6' C1' Cl1' 114.5(6)
C3' C2' C1' 120.0
C3' C2' H2' 120.0
C1' C2' H2' 120.0
C4' C3' C2' 120.0
C4' C3' H3' 120.0
C2' C3' H3' 120.0
C5' C4' C3' 120.0
C5' C4' C7 128.1(7)
C3' C4' C7 111.8(7)
C4' C5' C6' 120.0
C4' C5' H5' 120.0
C6' C5' H5' 120.0
C5' C6' C1' 120.0
C5' C6' H6' 120.0
C1' C6' H6' 120.0
O1 C7 C4 119.1(5)
O1 C7 C4' 122.0(5)
C4 C7 C4' 7.6(15)
O1 C7 C8 120.9(2)
C4 C7 C8 120.0(5)
C4' C7 C8 116.9(5)
C17 C8 C9 114.87(17)
C17 C8 C7 110.41(17)
C9 C8 C7 109.86(16)
C17 C8 H8 107.1
C9 C8 H8 107.1
C7 C8 H8 107.1
C10 C9 C11 106.38(18)
C10 C9 C8 129.26(19)
C11 C9 C8 124.30(18)
C9 C10 N1 110.1(2)
C9 C10 H10 124.9
N1 C10 H10 124.9
C16 C11 C12 119.00(19)
C16 C11 C9 134.26(19)
C12 C11 C9 106.74(18)
N1 C12 C13 130.6(2)
N1 C12 C11 107.48(18)
C13 C12 C11 121.9(2)
C14 C13 C12 117.6(2)
C14 C13 H13 121.2
C12 C13 H13 121.2
C13 C14 C15 121.6(2)
C13 C14 H14 119.2
C15 C14 H14 119.2
C16 C15 C14 120.9(2)
C16 C15 H15 119.6
C14 C15 H15 119.6
C15 C16 C11 119.0(2)
C15 C16 H16 120.5
C11 C16 H16 120.5
C18 C17 C19 106.73(18)
C18 C17 C8 129.38(19)
C19 C17 C8 123.85(19)
C17 C18 N2 109.9(2)
C17 C18 H18 125.1
N2 C18 H18 125.1
C24 C19 C20 119.1(2)
C24 C19 C17 133.8(2)
C20 C19 C17 107.03(19)
N2 C20 C21 131.0(2)
N2 C20 C19 106.91(19)
C21 C20 C19 122.1(2)
C22 C21 C20 117.3(2)
C22 C21 H21 121.3
C20 C21 H21 121.3
C21 C22 C23 121.8(2)
C21 C22 H22 119.1
C23 C22 H22 119.1
C24 C23 C22 120.9(3)
C24 C23 H23 119.5
C22 C23 H23 119.5
C23 C24 C19 118.7(2)
C23 C24 H24 120.6
C19 C24 H24 120.6
C10 N1 C12 109.28(18)
C10 N1 H1 125.4
C12 N1 H1 125.4
C20 N2 C18 109.45(19)
C20 N2 H2A 125.3
C18 N2 H2A 125.3

loop_
_geom_bond_atom_site_label_1
_geom_bond_atom_site_label_2
_geom_bond_distance
C1 C2 1.3900
C1 C6 1.3900
C1 Cl1 1.711(6)
C2 C3 1.3900
C2 H2 0.9300
C3 C4 1.3900
C3 H3 0.9300
C4 C5 1.3900
C4 C7 1.485(5)
C5 C6 1.3900
C5 H5 0.9300
C6 H6 0.9300
C1' C2' 1.3900
C1' C6' 1.3900
C1' Cl1' 1.712(8)
C2' C3' 1.3900
C2' H2' 0.9300
C3' C4' 1.3900
C3' H3' 0.9300
C4' C5' 1.3900
C4' C7 1.488(6)
C5' C6' 1.3900
C5' H5' 0.9300
C6' H6' 0.9300
C7 O1 1.212(3)
C7 C8 1.521(3)
C8 C17 1.504(3)
C8 C9 1.511(3)
C8 H8 0.9800
C9 C10 1.360(3)
C9 C11 1.439(3)
C10 N1 1.365(3)
C10 H10 0.9300
C11 C16 1.394(3)
C11 C12 1.408(3)
C12 N1 1.367(3)
C12 C13 1.384(3)
C13 C14 1.369(4)
C13 H13 0.9300
C14 C15 1.394(3)
C14 H14 0.9300
C15 C16 1.372(3)
C15 H15 0.9300
C16 H16 0.9300
C17 C18 1.347(3)
C17 C19 1.432(3)
C18 N2 1.370(3)
C18 H18 0.9300
C19 C24 1.397(3)
C19 C20 1.407(3)
C20 N2 1.365(3)
C20 C21 1.384(3)
C21 C22 1.368(4)
C21 H21 0.9300
C22 C23 1.395(4)
C22 H22 0.9300
C23 C24 1.370(3)
C23 H23 0.9300
C24 H24 0.9300
N1 H1 0.8600
N2 H2A 0.8600

loop_
_geom_torsion_atom_site_label_1
_geom_torsion_atom_site_label_2
_geom_torsion_atom_site_label_3
_geom_torsion_atom_site_label_4
_geom_torsion
C6 C1 C2 C3 0.0
Cl1 C1 C2 C3 179.6(9)
C1 C2 C3 C4 0.0
C2 C3 C4 C5 0.0
C2 C3 C4 C7 173.6(14)
C3 C4 C5 C6 0.0
C7 C4 C5 C6 -173.9(13)
C4 C5 C6 C1 0.0
C2 C1 C6 C5 0.0
Cl1 C1 C6 C5 -179.6(9)
C6' C1' C2' C3' 0.0
Cl1' C1' C2' C3' -176.5(11)
C1' C2' C3' C4' 0.0
C2' C3' C4' C5' 0.0
C2' C3' C4' C7 -176.9(14)
C3' C4' C5' C6' 0.0
C7 C4' C5' C6' 176.3(16)
C4' C5' C6' C1' 0.0
C2' C1' C6' C5' 0.0
Cl1' C1' C6' C5' 176.8(10)
C5 C4 C7 O1 -153.7(5)
C3 C4 C7 O1 32.5(12)
C5 C4 C7 C4' 92(6)
C3 C4 C7 C4' -82(6)
C5 C4 C7 C8 23.9(10)
C3 C4 C7 C8 -149.8(6)
C5' C4' C7 O1 -155.4(7)
C3' C4' C7 O1 21.1(11)
C5' C4' C7 C4 -86(6)
C3' C4' C7 C4 91(6)
C5' C4' C7 C8 30.2(14)
C3' C4' C7 C8 -153.2(5)
O1 C7 C8 C17 -41.5(3)
C4 C7 C8 C17 140.9(8)
C4' C7 C8 C17 133.0(9)
O1 C7 C8 C9 86.2(2)
C4 C7 C8 C9 -91.4(8)
C4' C7 C8 C9 -99.3(9)
C17 C8 C9 C10 104.2(3)
C7 C8 C9 C10 -21.0(3)
C17 C8 C9 C11 -78.7(3)
C7 C8 C9 C11 156.17(19)
C11 C9 C10 N1 -0.2(2)
C8 C9 C10 N1 177.4(2)
C10 C9 C11 C16 179.8(2)
C8 C9 C11 C16 2.1(4)
C10 C9 C11 C12 0.4(2)
C8 C9 C11 C12 -177.32(18)
C16 C11 C12 N1 -179.99(18)
C9 C11 C12 N1 -0.5(2)
C16 C11 C12 C13 -0.3(3)
C9 C11 C12 C13 179.2(2)
N1 C12 C13 C14 178.5(2)
C11 C12 C13 C14 -1.1(3)
C12 C13 C14 C15 1.4(4)
C13 C14 C15 C16 -0.3(4)
C14 C15 C16 C11 -1.1(3)
C12 C11 C16 C15 1.4(3)
C9 C11 C16 C15 -178.0(2)
C9 C8 C17 C18 -3.1(3)
C7 C8 C17 C18 121.8(3)
C9 C8 C17 C19 174.22(19)
C7 C8 C17 C19 -60.9(3)
C19 C17 C18 N2 0.1(3)
C8 C17 C18 N2 177.8(2)
C18 C17 C19 C24 177.6(3)
C8 C17 C19 C24 -0.2(4)
C18 C17 C19 C20 0.0(3)
C8 C17 C19 C20 -177.8(2)
C24 C19 C20 N2 -178.2(2)
C17 C19 C20 N2 -0.2(3)
C24 C19 C20 C21 0.8(4)
C17 C19 C20 C21 178.8(2)
N2 C20 C21 C22 178.0(3)
C19 C20 C21 C22 -0.6(4)
C20 C21 C22 C23 -0.3(4)
C21 C22 C23 C24 1.1(5)
C22 C23 C24 C19 -0.9(4)
C20 C19 C24 C23 0.0(4)
C17 C19 C24 C23 -177.3(2)
C9 C10 N1 C12 -0.1(3)
C13 C12 N1 C10 -179.3(2)
C11 C12 N1 C10 0.4(2)
C21 C20 N2 C18 -178.6(3)
C19 C20 N2 C18 0.2(3)
C17 C18 N2 C20 -0.2(3)
